data_7018192
loop_
_publ_author_name
'Yang, Tao'
'Petricek, Vaclav'
'Wan, Wei'
'Wei, Zidong'
'Sun, Junliang'

_publ_section_title
;
 Mullite-derivative Bi(2)Mn(x)Al(7-x)O(14) (x\sim 1): structure
 determination by powder X-ray diffraction from a multi-phase sample.
;
_journal_issue 10
_journal_name_full 'Dalton transactions (Cambridge, England : 2003)'
_journal_page_first 2884
_journal_page_last 2889
_journal_paper_doi 10.1039/c2dt11855f
_journal_volume 41
_journal_year 2012
_chemical_formula_moiety Al11.82Bi4Mn2.18O28
_chemical_formula_sum 'Al11.82 Bi4 Mn2.18 O28'
_chemical_formula_weight 1722.48
_chemical_name_common Bi2MnAl6O14
_chemical_name_systematic ' Bi2MnAl6O14'
_space_group_IT_number 55
_symmetry_cell_setting orthorhombic
_symmetry_space_group_name_Hall '-P 2 2ab'
_symmetry_space_group_name_H-M 'P b a m'
_cell_angle_alpha 90
_cell_angle_beta 90
_cell_angle_gamma 90
_cell_formula_units_Z 1
_cell_length_a 7.603340(70)
_cell_length_b 8.210910(73)
_cell_length_c 8.539050(74)
_cell_measurement_temperature 293
_cell_volume 533.096(8)
_computing_structure_refinement TOPAS
_computing_structure_solution superflip
_diffrn_ambient_temperature 293
_diffrn_measurement_device_type 'X'Pert PRO'
_diffrn_radiation_monochromator Ge
_diffrn_radiation_type CuK\a1
_diffrn_radiation_wavelength 1.540596
_exptl_absorpt_coefficient_mu 79.815
_exptl_crystal_colour brown
_pd_instr_location ' ?'
_pd_meas_2theta_range_inc 0.013
_pd_meas_2theta_range_max 109.987
_pd_meas_2theta_range_min 8.002
_pd_meas_number_of_points 7846
_pd_proc_2theta_range_inc 0.013
_pd_proc_2theta_range_max 109.987
_pd_proc_2theta_range_min 8.002
_pd_proc_ls_pref_orient_corr ' ?'
_pd_proc_ls_prof_R_factor 5.183
_pd_proc_ls_prof_wR_expected 2.903
_pd_proc_ls_prof_wR_factor 7.028
_pd_proc_wavelength 1.540596
_pd_spec_mounting ' ?'
_pd_spec_mount_mode reflection
_pd_spec_shape flat_sheet
_refine_ls_number_parameters 62
_refine_ls_number_reflns 366
_refine_ls_number_restraints 0
_refine_ls_R_I_factor 1.958
_cod_data_source_file c2dt11855f.txt
_cod_data_source_block Bi2MnAl6O14
_cod_original_cell_volume 533.0958(82)
_cod_original_formula_sum Al11.82Bi4Mn2.18O28
_cod_database_code 7018192

loop_
_symmetry_equiv_pos_as_xyz
'-x, -y, -z'
'-x, -y, z'
'-x+1/2, y+1/2, -z'
'-x+1/2, y+1/2, z'
'x, y, -z'
'x, y, z'
'x+1/2, -y+1/2, -z'
'x+1/2, -y+1/2, z'

loop_
_atom_site_label
_atom_site_type_symbol
_atom_site_symmetry_multiplicity
_atom_site_fract_x
_atom_site_fract_y
_atom_site_fract_z
_atom_site_occupancy
_atom_site_B_iso_or_equiv
Bi Bi 4 0.83873(12) 0.166360(99) 0 1 0.921(50)
Mn1 Mn 2 0.5 0 0.5 0.579(18) 1.21(19)
Al1 Al 2 0.5 0 0.5 0.421(18) 1.21(19)
Mn2 Mn 8 0.14625(59) 0.15199(47) 0.32484(32) 0.0116(87) 0.41(12)
Al2 Al 8 0.14625(59) 0.15199(47) 0.32484(32) 0.9884(87) 0.41(12)
Mn3 Mn 4 0.5 0 0.17130(57) 0.161(14) 0.84(17)
Al3 Al 4 0.5 0 0.17130(57) 0.839(14) 0.84(17)
O1 O 4 0.3602(16) 0.0639(12) 0 1 0.42(11)
O2 O 8 0.6487(12) 0.92474(81) 0.33187(71) 1 0.42(11)
O3 O 8 0.8703(10) 0.71092(82) 0.83030(67) 1 0.42(11)
O4 O 4 0.3995(15) 0.7446(12) 0.5 1 0.42(11)
O5 O 4 0.5 0.5 0.2727(11) 1 0.42(11)
